data_4076583
loop_
_publ_author_name
'Tian, Rongqiang'
'Ng, Yongxiang'
'Ganguly, Rakesh'
'Mathey, Fran\,cois'

_publ_section_title
;
 A New Type of Phosphaferrocene--Pyrrole--Phosphaferrocene P-N-P Pincer
 Ligand
;
_journal_issue 6
_journal_name_full Organometallics
_journal_page_first 2486
_journal_paper_doi 10.1021/om300061d
_journal_volume 31
_journal_year 2012
_chemical_formula_moiety 'C50 H59 Fe2 N P2, C6 H14'
_chemical_formula_sum 'C56 H73 Fe2 N P2'
_chemical_formula_weight 933.79
_chemical_name_systematic
; 
 ? 
;
_space_group_IT_number 15
_symmetry_cell_setting monoclinic
_symmetry_space_group_name_Hall '-C 2yc'
_symmetry_space_group_name_H-M 'C 1 2/c 1'
_atom_sites_solution_hydrogens geom
_atom_sites_solution_primary direct
_atom_sites_solution_secondary difmap
_audit_creation_method SHELXL-97
_cell_angle_alpha 90.00
_cell_angle_beta 99.085(3)
_cell_angle_gamma 90.00
_cell_formula_units_Z 4
_cell_length_a 16.1816(11)
_cell_length_b 20.1417(14)
_cell_length_c 15.0553(11)
_cell_measurement_reflns_used 4320
_cell_measurement_temperature 103(2)
_cell_measurement_theta_max 26.07
_cell_measurement_theta_min 2.55
_cell_volume 4845.3(6)
_computing_cell_refinement 'Bruker SAINT'
_computing_data_collection 'Bruker APEX2'
_computing_data_reduction 'Bruker SAINT'
_computing_molecular_graphics 'Bruker SHELXTL'
_computing_publication_material 'Bruker SHELXTL'
_computing_structure_refinement 'SHELXL-97 (Sheldrick, 2008)'
_computing_structure_solution 'SHELXS-97 (Sheldrick, 2008)'
_diffrn_ambient_temperature 103(2)
_diffrn_measured_fraction_theta_full 0.998
_diffrn_measured_fraction_theta_max 0.971
_diffrn_measurement_device_type 'Bruker APEX-II CCD'
_diffrn_measurement_method '\f and \w scans'
_diffrn_radiation_monochromator graphite
_diffrn_radiation_source 'fine-focus sealed tube'
_diffrn_radiation_type MoK\a
_diffrn_radiation_wavelength 0.71073
_diffrn_reflns_av_R_equivalents 0.0510
_diffrn_reflns_av_sigmaI/netI 0.0644
_diffrn_reflns_limit_h_max 22
_diffrn_reflns_limit_h_min -19
_diffrn_reflns_limit_k_max 25
_diffrn_reflns_limit_k_min -27
_diffrn_reflns_limit_l_max 18
_diffrn_reflns_limit_l_min -20
_diffrn_reflns_number 25833
_diffrn_reflns_theta_full 25.00
_diffrn_reflns_theta_max 29.05
_diffrn_reflns_theta_min 1.99
_exptl_absorpt_coefficient_mu 0.702
_exptl_absorpt_correction_T_max 0.8840
_exptl_absorpt_correction_T_min 0.7664
_exptl_absorpt_correction_type multi-scan
_exptl_absorpt_process_details sadabs
_exptl_crystal_colour orange
_exptl_crystal_density_diffrn 1.280
_exptl_crystal_density_method 'not measured'
_exptl_crystal_description prism
_exptl_crystal_F_000 1992
_exptl_crystal_size_max 0.40
_exptl_crystal_size_mid 0.20
_exptl_crystal_size_min 0.18
_refine_diff_density_max 0.633
_refine_diff_density_min -0.546
_refine_diff_density_rms 0.160
_refine_ls_extinction_method none
_refine_ls_goodness_of_fit_ref 1.049
_refine_ls_hydrogen_treatment constr
_refine_ls_matrix_type full
_refine_ls_number_parameters 313
_refine_ls_number_reflns 6304
_refine_ls_number_restraints 71
_refine_ls_restrained_S_all 1.049
_refine_ls_R_factor_all 0.1234
_refine_ls_R_factor_gt 0.0683
_refine_ls_shift/su_max 0.001
_refine_ls_shift/su_mean 0.000
_refine_ls_structure_factor_coef Fsqd
_refine_ls_weighting_details 'calc w=1/[\s^2^(Fo^2^)+(0.0978P)^2^+10.4146P] where P=(Fo^2^+2Fc^2^)/3'
_refine_ls_weighting_scheme calc
_refine_ls_wR_factor_gt 0.1775
_refine_ls_wR_factor_ref 0.2137
_reflns_number_gt 3811
_reflns_number_total 6304
_reflns_threshold_expression >2sigma(I)
_cod_data_source_file om300061d_si_002.cif
_cod_data_source_block mat94
_cod_depositor_comments
;
The following automatic conversions were performed:

'_symmetry_cell_setting' value 'Monoclinic' changed to 'monoclinic'
according to /home/saulius/struct/CIF-dictionaries/cif_core.dic
dictionary named 'cif_core.dic' version 2.4.1 from 2010-06-29.

Automatic conversion script
Id: cif_fix_values 1715 2011-07-08 13:25:40Z adriana 
;
_cod_original_sg_symbol_H-M C2/c
_cod_database_code 4076583

loop_
_symmetry_equiv_pos_as_xyz
'x, y, z'
'-x, y, -z+1/2'
'x+1/2, y+1/2, z'
'-x+1/2, y+1/2, -z+1/2'
'-x, -y, -z'
'x, -y, z-1/2'
'-x+1/2, -y+1/2, -z'
'x+1/2, -y+1/2, z-1/2'

loop_
_atom_site_label
_atom_site_type_symbol
_atom_site_fract_x
_atom_site_fract_y
_atom_site_fract_z
_atom_site_U_iso_or_equiv
_atom_site_adp_type
_atom_site_occupancy
_atom_site_symmetry_multiplicity
_atom_site_calc_flag
_atom_site_refinement_flags
_atom_site_disorder_assembly
_atom_site_disorder_group
Fe1 Fe 0.26439(3) 0.52592(2) 0.50252(3) 0.03347(19) Uani 1 1 d . . .
C1 C 0.1678(3) 0.5551(2) 0.4033(3) 0.0470(10) Uani 1 1 d . . .
C2 C 0.1827(3) 0.4851(2) 0.3978(3) 0.0457(10) Uani 1 1 d . . .
C3 C 0.2663(3) 0.4757(2) 0.3836(3) 0.0461(10) Uani 1 1 d . . .
C4 C 0.3045(3) 0.5387(2) 0.3803(3) 0.0448(10) Uani 1 1 d . . .
C5 C 0.2442(3) 0.5878(2) 0.3925(3) 0.0463(10) Uani 1 1 d . . .
C6 C 0.0861(3) 0.5866(3) 0.4108(3) 0.0671(14) Uani 1 1 d . . .
H6A H 0.0955 0.6319 0.4340 0.101 Uiso 1 1 calc R . .
H6B H 0.0577 0.5606 0.4520 0.101 Uiso 1 1 calc R . .
H6C H 0.0512 0.5879 0.3514 0.101 Uiso 1 1 calc R . .
C7 C 0.1182(3) 0.4315(2) 0.4036(3) 0.0622(13) Uani 1 1 d . . .
H7A H 0.0838 0.4255 0.3445 0.093 Uiso 1 1 calc R . .
H7B H 0.0824 0.4446 0.4474 0.093 Uiso 1 1 calc R . .
H7C H 0.1466 0.3897 0.4227 0.093 Uiso 1 1 calc R . .
C8 C 0.3068(3) 0.4109(2) 0.3674(3) 0.0622(13) Uani 1 1 d . . .
H8A H 0.2723 0.3743 0.3840 0.093 Uiso 1 1 calc R . .
H8B H 0.3625 0.4087 0.4040 0.093 Uiso 1 1 calc R . .
H8C H 0.3120 0.4072 0.3036 0.093 Uiso 1 1 calc R . .
C9 C 0.3913(3) 0.5516(2) 0.3629(3) 0.0540(11) Uani 1 1 d . . .
H9A H 0.4291 0.5176 0.3930 0.081 Uiso 1 1 calc R . .
H9B H 0.4096 0.5955 0.3863 0.081 Uiso 1 1 calc R . .
H9C H 0.3923 0.5502 0.2980 0.081 Uiso 1 1 calc R . .
C10 C 0.2567(3) 0.6616(2) 0.3878(3) 0.0612(13) Uani 1 1 d . . .
H10A H 0.3143 0.6728 0.4141 0.092 Uiso 1 1 calc R . .
H10B H 0.2177 0.6843 0.4212 0.092 Uiso 1 1 calc R . .
H10C H 0.2462 0.6760 0.3248 0.092 Uiso 1 1 calc R . .
C11 C 0.4792(3) 0.70163(19) 0.7053(3) 0.0461(10) Uani 1 1 d . . .
H11 H 0.4621 0.7398 0.6701 0.055 Uiso 1 1 calc R . .
C12 C 0.4678(2) 0.63837(18) 0.6784(2) 0.0359(8) Uani 1 1 d . . .
C13 C 0.4277(2) 0.60954(18) 0.5905(2) 0.0392(9) Uani 1 1 d . . .
H13A H 0.4700 0.5840 0.5639 0.047 Uiso 1 1 calc R . .
H13B H 0.4075 0.6460 0.5486 0.047 Uiso 1 1 calc R . .
C14 C 0.3549(2) 0.56445(18) 0.6011(2) 0.0375(8) Uani 1 1 d . . .
C15 C 0.2747(3) 0.58687(19) 0.6143(2) 0.0422(9) Uani 1 1 d . . .
C16 C 0.2525(3) 0.6592(2) 0.6202(3) 0.0516(11) Uani 1 1 d . . .
H16A H 0.2552 0.6718 0.6834 0.077 Uiso 1 1 calc R . .
H16B H 0.1957 0.6667 0.5881 0.077 Uiso 1 1 calc R . .
H16C H 0.2921 0.6862 0.5927 0.077 Uiso 1 1 calc R . .
C17 C 0.2196(3) 0.53327(17) 0.6239(3) 0.0383(9) Uani 1 1 d . . .
C18 C 0.1298(3) 0.5451(2) 0.6358(3) 0.0528(11) Uani 1 1 d . . .
H18A H 0.1257 0.5447 0.7000 0.079 Uiso 1 1 calc R . .
H18B H 0.0943 0.5101 0.6050 0.079 Uiso 1 1 calc R . .
H18C H 0.1113 0.5883 0.6101 0.079 Uiso 1 1 calc R . .
C19 C 0.2581(3) 0.46950(18) 0.6179(2) 0.0381(9) Uani 1 1 d . . .
C20 C 0.2201(3) 0.40371(19) 0.6266(2) 0.0403(9) Uani 1 1 d . . .
C21 C 0.1543(3) 0.3938(2) 0.6744(3) 0.0466(10) Uani 1 1 d . . .
H21 H 0.1309 0.4306 0.7011 0.056 Uiso 1 1 calc R . .
C22 C 0.1227(3) 0.3308(2) 0.6833(3) 0.0522(11) Uani 1 1 d . . .
H22 H 0.0765 0.3251 0.7144 0.063 Uiso 1 1 calc R . .
C23 C 0.1571(3) 0.2760(2) 0.6478(3) 0.0511(11) Uani 1 1 d . . .
H23 H 0.1353 0.2328 0.6543 0.061 Uiso 1 1 calc R . .
C24 C 0.2219(4) 0.2853(2) 0.6039(4) 0.0675(14) Uani 1 1 d . . .
H24 H 0.2473 0.2480 0.5804 0.081 Uiso 1 1 calc R . .
C25 C 0.2530(3) 0.3487(2) 0.5921(3) 0.0614(13) Uani 1 1 d . . .
H25 H 0.2981 0.3538 0.5592 0.074 Uiso 1 1 calc R . .
C26 C 0.4891(10) 0.7665(8) 0.4374(11) 0.121(5) Uani 0.586(12) 1 d PDU A 1
H26A H 0.4650 0.8101 0.4198 0.181 Uiso 0.586(12) 1 calc PR A 1
H26B H 0.5317 0.7713 0.4910 0.181 Uiso 0.586(12) 1 calc PR A 1
H26C H 0.4449 0.7366 0.4506 0.181 Uiso 0.586(12) 1 calc PR A 1
C27 C 0.5291(13) 0.7382(10) 0.3611(11) 0.143(5) Uani 0.586(12) 1 d PDU A 1
H27A H 0.5300 0.6890 0.3622 0.172 Uiso 0.586(12) 1 calc PR A 1
H27B H 0.5865 0.7552 0.3620 0.172 Uiso 0.586(12) 1 calc PR A 1
C28 C 0.4680(13) 0.7651(10) 0.2804(10) 0.158(6) Uani 0.586(12) 1 d PDU . 1
H28A H 0.4208 0.7346 0.2603 0.190 Uiso 0.586(12) 1 calc PR A 1
H28B H 0.4469 0.8101 0.2910 0.190 Uiso 0.586(12) 1 calc PR A 1
C26A C 0.527(2) 0.7320(13) 0.4379(15) 0.163(9) Uani 0.414(12) 1 d PDU A 2
H26D H 0.5179 0.6843 0.4282 0.245 Uiso 0.414(12) 1 calc PR A 2
H26E H 0.5030 0.7462 0.4904 0.245 Uiso 0.414(12) 1 calc PR A 2
H26F H 0.5876 0.7410 0.4483 0.245 Uiso 0.414(12) 1 calc PR A 2
C27A C 0.4871(18) 0.7692(11) 0.3571(13) 0.127(6) Uani 0.414(12) 1 d PDU A 2
H27C H 0.5130 0.8133 0.3527 0.153 Uiso 0.414(12) 1 calc PR A 2
H27D H 0.4262 0.7744 0.3562 0.153 Uiso 0.414(12) 1 calc PR A 2
C28A C 0.506(2) 0.7221(12) 0.2831(12) 0.147(6) Uani 0.414(12) 1 d PDU . 2
H28C H 0.5678 0.7172 0.2958 0.177 Uiso 0.414(12) 1 calc PR A 2
H28D H 0.4837 0.6789 0.2999 0.177 Uiso 0.414(12) 1 calc PR A 2
N1 N 0.5000 0.5996(2) 0.7500 0.0398(10) Uani 1 2 d S . .
H1 H 0.5000 0.5559 0.7500 0.048 Uiso 1 2 calc SR . .
P1 P 0.36505(6) 0.47691(5) 0.60359(7) 0.0375(3) Uani 1 1 d . . .

loop_
_atom_site_aniso_label
_atom_site_aniso_U_11
_atom_site_aniso_U_22
_atom_site_aniso_U_33
_atom_site_aniso_U_23
_atom_site_aniso_U_13
_atom_site_aniso_U_12
Fe1 0.0350(3) 0.0290(3) 0.0346(3) 0.0039(2) -0.0002(2) -0.0016(2)
C1 0.040(2) 0.053(3) 0.044(2) 0.0126(19) -0.0051(17) -0.0034(19)
C2 0.049(3) 0.046(2) 0.038(2) 0.0082(17) -0.0052(18) -0.0103(18)
C3 0.055(3) 0.044(2) 0.037(2) 0.0006(17) -0.0009(18) -0.007(2)
C4 0.049(2) 0.052(3) 0.0304(18) 0.0040(17) -0.0004(16) -0.010(2)
C5 0.057(3) 0.039(2) 0.038(2) 0.0085(17) -0.0099(18) -0.0073(19)
C6 0.050(3) 0.073(3) 0.072(3) 0.016(3) -0.008(2) 0.010(2)
C7 0.063(3) 0.066(3) 0.054(3) 0.005(2) -0.002(2) -0.028(2)
C8 0.082(4) 0.048(3) 0.055(3) -0.012(2) 0.009(2) 0.000(2)
C9 0.055(3) 0.069(3) 0.038(2) -0.001(2) 0.0102(19) -0.013(2)
C10 0.076(3) 0.044(3) 0.057(3) 0.016(2) -0.011(2) -0.010(2)
C11 0.057(3) 0.030(2) 0.047(2) 0.0032(17) -0.0048(18) 0.0005(18)
C12 0.039(2) 0.033(2) 0.0343(18) 0.0044(15) 0.0028(15) 0.0005(16)
C13 0.044(2) 0.034(2) 0.0365(19) 0.0060(15) -0.0022(16) -0.0020(17)
C14 0.041(2) 0.036(2) 0.0331(18) 0.0048(15) -0.0036(15) -0.0020(16)
C15 0.051(2) 0.037(2) 0.0371(19) 0.0013(16) 0.0006(17) 0.0035(18)
C16 0.054(3) 0.040(2) 0.059(3) 0.001(2) 0.004(2) 0.007(2)
C17 0.043(2) 0.0288(19) 0.044(2) 0.0006(16) 0.0122(17) -0.0027(16)
C18 0.048(3) 0.046(2) 0.066(3) 0.004(2) 0.016(2) 0.007(2)
C19 0.047(2) 0.032(2) 0.0354(18) 0.0063(15) 0.0048(16) -0.0050(16)
C20 0.049(2) 0.036(2) 0.0344(18) 0.0057(16) 0.0021(16) 0.0001(17)
C21 0.047(2) 0.039(2) 0.055(2) 0.0048(18) 0.0090(19) 0.0007(18)
C22 0.048(3) 0.041(2) 0.068(3) 0.009(2) 0.011(2) -0.0032(19)
C23 0.061(3) 0.034(2) 0.059(3) 0.0022(19) 0.012(2) -0.012(2)
C24 0.092(4) 0.030(2) 0.088(4) -0.002(2) 0.039(3) 0.001(2)
C25 0.071(3) 0.038(2) 0.083(3) -0.001(2) 0.036(3) 0.000(2)
C26 0.102(11) 0.084(9) 0.171(14) -0.018(9) 0.008(10) 0.010(7)
C27 0.177(14) 0.135(12) 0.119(9) -0.023(10) 0.023(11) -0.003(9)
C28 0.201(15) 0.159(13) 0.117(10) -0.032(10) 0.031(10) 0.009(10)
C26A 0.162(19) 0.117(17) 0.188(19) 0.012(17) -0.041(18) -0.018(14)
C27A 0.178(14) 0.112(12) 0.095(10) -0.035(10) 0.034(11) 0.019(9)
C28A 0.204(15) 0.136(13) 0.104(11) -0.029(10) 0.029(13) 0.012(11)
N1 0.049(3) 0.031(2) 0.037(2) 0.000 -0.002(2) 0.000
P1 0.0380(6) 0.0334(5) 0.0399(5) 0.0073(4) 0.0025(4) 0.0032(4)

loop_
_atom_type_symbol
_atom_type_description
_atom_type_scat_dispersion_real
_atom_type_scat_dispersion_imag
_atom_type_scat_source
C C 0.0033 0.0016 'International Tables Vol C Tables 4.2.6.8 and 6.1.1.4'
H H 0.0000 0.0000 'International Tables Vol C Tables 4.2.6.8 and 6.1.1.4'
N N 0.0061 0.0033 'International Tables Vol C Tables 4.2.6.8 and 6.1.1.4'
P P 0.1023 0.0942 'International Tables Vol C Tables 4.2.6.8 and 6.1.1.4'
Fe Fe 0.3463 0.8444 'International Tables Vol C Tables 4.2.6.8 and 6.1.1.4'

loop_
_geom_angle_atom_site_label_1
_geom_angle_atom_site_label_2
_geom_angle_atom_site_label_3
_geom_angle
_geom_angle_site_symmetry_1
_geom_angle_site_symmetry_3
C5 Fe1 C3 67.67(17) . .
C5 Fe1 C2 67.94(15) . .
C3 Fe1 C2 40.18(18) . .
C5 Fe1 C4 40.36(17) . .
C3 Fe1 C4 40.16(16) . .
C2 Fe1 C4 67.75(16) . .
C5 Fe1 C14 110.82(15) . .
C3 Fe1 C14 134.61(17) . .
C2 Fe1 C14 174.78(17) . .
C4 Fe1 C14 107.88(15) . .
C5 Fe1 C15 106.13(16) . .
C3 Fe1 C15 171.02(16) . .
C2 Fe1 C15 144.93(17) . .
C4 Fe1 C15 130.97(16) . .
C14 Fe1 C15 40.11(16) . .
C5 Fe1 C1 40.59(16) . .
C3 Fe1 C1 68.00(18) . .
C2 Fe1 C1 40.63(17) . .
C4 Fe1 C1 68.16(17) . .
C14 Fe1 C1 141.38(17) . .
C15 Fe1 C1 111.95(17) . .
C5 Fe1 C17 129.26(17) . .
C3 Fe1 C17 148.82(16) . .
C2 Fe1 C17 115.54(16) . .
C4 Fe1 C17 168.56(16) . .
C14 Fe1 C17 69.33(15) . .
C15 Fe1 C17 40.15(15) . .
C1 Fe1 C17 106.68(17) . .
C5 Fe1 C19 167.26(17) . .
C3 Fe1 C19 117.67(16) . .
C2 Fe1 C19 108.02(15) . .
C4 Fe1 C19 150.76(17) . .
C14 Fe1 C19 74.29(14) . .
C15 Fe1 C19 69.81(15) . .
C1 Fe1 C19 128.61(16) . .
C17 Fe1 C19 40.33(14) . .
C5 Fe1 P1 143.95(13) . .
C3 Fe1 P1 105.12(12) . .
C2 Fe1 P1 130.12(12) . .
C4 Fe1 P1 111.03(13) . .
C14 Fe1 P1 47.91(11) . .
C15 Fe1 P1 75.86(11) . .
C1 Fe1 P1 170.71(13) . .
C17 Fe1 P1 75.77(11) . .
C19 Fe1 P1 48.03(11) . .
C5 C1 C2 106.8(4) . .
C5 C1 C6 127.4(4) . .
C2 C1 C6 125.6(4) . .
C5 C1 Fe1 69.2(2) . .
C2 C1 Fe1 69.4(2) . .
C6 C1 Fe1 130.2(3) . .
C3 C2 C1 108.3(3) . .
C3 C2 C7 126.7(4) . .
C1 C2 C7 125.0(4) . .
C3 C2 Fe1 69.9(2) . .
C1 C2 Fe1 70.0(2) . .
C7 C2 Fe1 127.2(3) . .
C4 C3 C2 108.5(4) . .
C4 C3 C8 124.9(4) . .
C2 C3 C8 126.4(4) . .
C4 C3 Fe1 70.0(2) . .
C2 C3 Fe1 69.9(2) . .
C8 C3 Fe1 129.5(3) . .
C3 C4 C5 107.9(4) . .
C3 C4 C9 126.2(4) . .
C5 C4 C9 125.9(4) . .
C3 C4 Fe1 69.9(2) . .
C5 C4 Fe1 69.6(2) . .
C9 C4 Fe1 128.0(3) . .
C4 C5 C1 108.5(4) . .
C4 C5 C10 125.5(4) . .
C1 C5 C10 125.8(4) . .
C4 C5 Fe1 70.0(2) . .
C1 C5 Fe1 70.2(2) . .
C10 C5 Fe1 129.2(3) . .
C1 C6 H6A 109.5 . .
C1 C6 H6B 109.5 . .
H6A C6 H6B 109.5 . .
C1 C6 H6C 109.5 . .
H6A C6 H6C 109.5 . .
H6B C6 H6C 109.5 . .
C2 C7 H7A 109.5 . .
C2 C7 H7B 109.5 . .
H7A C7 H7B 109.5 . .
C2 C7 H7C 109.5 . .
H7A C7 H7C 109.5 . .
H7B C7 H7C 109.5 . .
C3 C8 H8A 109.5 . .
C3 C8 H8B 109.5 . .
H8A C8 H8B 109.5 . .
C3 C8 H8C 109.5 . .
H8A C8 H8C 109.5 . .
H8B C8 H8C 109.5 . .
C4 C9 H9A 109.5 . .
C4 C9 H9B 109.5 . .
H9A C9 H9B 109.5 . .
C4 C9 H9C 109.5 . .
H9A C9 H9C 109.5 . .
H9B C9 H9C 109.5 . .
C5 C10 H10A 109.5 . .
C5 C10 H10B 109.5 . .
H10A C10 H10B 109.5 . .
C5 C10 H10C 109.5 . .
H10A C10 H10C 109.5 . .
H10B C10 H10C 109.5 . .
C12 C11 C11 108.1(2) . 2_656
C12 C11 H11 125.9 . .
C11 C11 H11 125.9 2_656 .
C11 C12 N1 106.7(3) . .
C11 C12 C13 131.0(3) . .
N1 C12 C13 122.3(3) . .
C12 C13 C14 112.1(3) . .
C12 C13 H13A 109.2 . .
C14 C13 H13A 109.2 . .
C12 C13 H13B 109.2 . .
C14 C13 H13B 109.2 . .
H13A C13 H13B 107.9 . .
C15 C14 C13 124.6(3) . .
C15 C14 P1 113.4(3) . .
C13 C14 P1 121.9(3) . .
C15 C14 Fe1 70.1(2) . .
C13 C14 Fe1 128.7(2) . .
P1 C14 Fe1 72.17(13) . .
C14 C15 C17 112.0(3) . .
C14 C15 C16 123.3(4) . .
C17 C15 C16 124.7(4) . .
C14 C15 Fe1 69.8(2) . .
C17 C15 Fe1 70.1(2) . .
C16 C15 Fe1 129.2(3) . .
C15 C16 H16A 109.5 . .
C15 C16 H16B 109.5 . .
H16A C16 H16B 109.5 . .
C15 C16 H16C 109.5 . .
H16A C16 H16C 109.5 . .
H16B C16 H16C 109.5 . .
C15 C17 C19 112.8(3) . .
C15 C17 C18 121.5(3) . .
C19 C17 C18 125.7(3) . .
C15 C17 Fe1 69.7(2) . .
C19 C17 Fe1 70.5(2) . .
C18 C17 Fe1 126.3(3) . .
C17 C18 H18A 109.5 . .
C17 C18 H18B 109.5 . .
H18A C18 H18B 109.5 . .
C17 C18 H18C 109.5 . .
H18A C18 H18C 109.5 . .
H18B C18 H18C 109.5 . .
C17 C19 C20 127.3(4) . .
C17 C19 P1 111.8(3) . .
C20 C19 P1 120.8(3) . .
C17 C19 Fe1 69.2(2) . .
C20 C19 Fe1 129.6(3) . .
P1 C19 Fe1 71.26(13) . .
C25 C20 C21 117.2(4) . .
C25 C20 C19 120.1(4) . .
C21 C20 C19 122.6(4) . .
C22 C21 C20 120.5(4) . .
C22 C21 H21 119.7 . .
C20 C21 H21 119.7 . .
C23 C22 C21 121.1(4) . .
C23 C22 H22 119.4 . .
C21 C22 H22 119.4 . .
C24 C23 C22 118.4(4) . .
C24 C23 H23 120.8 . .
C22 C23 H23 120.8 . .
C23 C24 C25 121.2(4) . .
C23 C24 H24 119.4 . .
C25 C24 H24 119.4 . .
C20 C25 C24 121.6(4) . .
C20 C25 H25 119.2 . .
C24 C25 H25 119.2 . .
C26 C27 C28 99.7(12) . .
C26 C27 H27A 111.8 . .
C28 C27 H27A 111.8 . .
C26 C27 H27B 111.8 . .
C28 C27 H27B 111.8 . .
H27A C27 H27B 109.6 . .
C28 C28 C27 93.7(18) 2_655 .
C28 C28 H28A 113.0 2_655 .
C27 C28 H28A 113.0 . .
C28 C28 H28B 113.0 2_655 .
C27 C28 H28B 113.0 . .
H28A C28 H28B 110.4 . .
C27A C26A H26D 109.5 . .
C27A C26A H26E 109.5 . .
H26D C26A H26E 109.5 . .
C27A C26A H26F 109.5 . .
H26D C26A H26F 109.5 . .
H26E C26A H26F 109.5 . .
C26A C27A C28A 99.8(15) . .
C26A C27A H27C 111.8 . .
C28A C27A H27C 111.8 . .
C26A C27A H27D 111.8 . .
C28A C27A H27D 111.8 . .
H27C C27A H27D 109.5 . .
C28A C28A C27A 135(3) 2_655 .
C28A C28A H28C 103.5 2_655 .
C27A C28A H28C 103.5 . .
C28A C28A H28D 103.5 2_655 .
C27A C28A H28D 103.5 . .
H28C C28A H28D 105.3 . .
C12 N1 C12 110.3(4) 2_656 .
C12 N1 H1 124.8 2_656 .
C12 N1 H1 124.8 . .
C14 P1 C19 89.86(18) . .
C14 P1 Fe1 59.92(12) . .
C19 P1 Fe1 60.71(12) . .

loop_
_geom_bond_atom_site_label_1
_geom_bond_atom_site_label_2
_geom_bond_distance
_geom_bond_site_symmetry_2
Fe1 C5 2.056(4) .
Fe1 C3 2.061(4) .
Fe1 C2 2.061(4) .
Fe1 C4 2.062(4) .
Fe1 C14 2.065(4) .
Fe1 C15 2.068(4) .
Fe1 C1 2.069(4) .
Fe1 C17 2.074(4) .
Fe1 C19 2.092(4) .
Fe1 P1 2.2716(11) .
C1 C5 1.431(6) .
C1 C2 1.434(6) .
C1 C6 1.487(6) .
C2 C3 1.416(6) .
C2 C7 1.514(6) .
C3 C4 1.415(6) .
C3 C8 1.498(6) .
C4 C5 1.421(6) .
C4 C9 1.492(6) .
C5 C10 1.505(6) .
C6 H6A 0.9800 .
C6 H6B 0.9800 .
C6 H6C 0.9800 .
C7 H7A 0.9800 .
C7 H7B 0.9800 .
C7 H7C 0.9800 .
C8 H8A 0.9800 .
C8 H8B 0.9800 .
C8 H8C 0.9800 .
C9 H9A 0.9800 .
C9 H9B 0.9800 .
C9 H9C 0.9800 .
C10 H10A 0.9800 .
C10 H10B 0.9800 .
C10 H10C 0.9800 .
C11 C12 1.341(5) .
C11 C11 1.408(8) 2_656
C11 H11 0.9500 .
C12 N1 1.366(4) .
C12 C13 1.496(5) .
C13 C14 1.515(5) .
C13 H13A 0.9900 .
C13 H13B 0.9900 .
C14 C15 1.417(6) .
C14 P1 1.771(4) .
C15 C17 1.422(5) .
C15 C16 1.507(6) .
C16 H16A 0.9800 .
C16 H16B 0.9800 .
C16 H16C 0.9800 .
C17 C19 1.436(5) .
C17 C18 1.511(6) .
C18 H18A 0.9800 .
C18 H18B 0.9800 .
C18 H18C 0.9800 .
C19 C20 1.476(5) .
C19 P1 1.784(4) .
C20 C25 1.367(6) .
C20 C21 1.389(6) .
C21 C22 1.383(6) .
C21 H21 0.9500 .
C22 C23 1.381(6) .
C22 H22 0.9500 .
C23 C24 1.338(6) .
C23 H23 0.9500 .
C24 C25 1.394(6) .
C24 H24 0.9500 .
C25 H25 0.9500 .
C26 C27 1.515(16) .
C26 H26A 0.9800 .
C26 H26B 0.9800 .
C26 H26C 0.9800 .
C27 C28 1.539(17) .
C27 H27A 0.9900 .
C27 H27B 0.9900 .
C28 C28 1.49(4) 2_655
C28 H28A 0.9900 .
C28 H28B 0.9900 .
C26A C27A 1.488(18) .
C26A H26D 0.9800 .
C26A H26E 0.9800 .
C26A H26F 0.9800 .
C27A C28A 1.532(17) .
C27A H27C 0.9900 .
C27A H27D 0.9900 .
C28A C28A 0.98(4) 2_655
C28A H28C 0.9900 .
C28A H28D 0.9900 .
N1 C12 1.366(4) 2_656
N1 H1 0.8800 .
